data_2222714
loop_
_publ_author_name
'Smirani, Wajda'
'Rzaigui, Mohamed'

_publ_section_title
;
 2,5-Dimethylanilinium nitrate
;
_journal_coeditor_code HG2534
_journal_issue 8
_journal_name_full 'Acta Crystallographica Section E'
_journal_page_first o1917
_journal_paper_doi 10.1107/S1600536809027718
_journal_volume 65
_journal_year 2009
_chemical_formula_iupac 'C8 H12 N +, N O3 -'
_chemical_formula_moiety 'C8 H12 N +, N O3 -'
_chemical_formula_sum 'C8 H12 N2 O3'
_chemical_formula_weight 184.20
_chemical_name_systematic
;
2,5-Dimethylanilinium nitrate
;
_space_group_IT_number 62
_symmetry_cell_setting orthorhombic
_symmetry_space_group_name_Hall '-P 2n 2a'
_symmetry_space_group_name_H-M 'P m c n'
_atom_sites_solution_hydrogens geom
_atom_sites_solution_primary direct
_atom_sites_solution_secondary difmap
_audit_creation_method SHELXL-97
_cell_angle_alpha 90.00
_cell_angle_beta 90.00
_cell_angle_gamma 90.00
_cell_formula_units_Z 4
_cell_length_a 6.762(3)
_cell_length_b 7.942(3)
_cell_length_c 17.137(5)
_cell_measurement_reflns_used 25
_cell_measurement_temperature 293
_cell_measurement_theta_max 10.52
_cell_measurement_theta_min 8.99
_cell_volume 920.3(6)
_computing_cell_refinement 'CAD-4 EXPRESS (Enraf--Nonius, 1994)'
_computing_data_collection 'CAD-4 EXPRESS (Enraf--Nonius, 1994)'
_computing_data_reduction 'XCAD4 (Harms & Wocadlo, 1995)'
_computing_molecular_graphics 'ORTEP-3 for Windows (Farrugia, 1997)'
_computing_publication_material 'WinGX (Farrugia, 1999)'
_computing_structure_refinement 'SHELXL97 (Sheldrick, 2008)'
_computing_structure_solution 'SHELXS97 (Sheldrick, 2008)'
_diffrn_ambient_temperature 293
_diffrn_measured_fraction_theta_full 0.981
_diffrn_measured_fraction_theta_max 0.981
_diffrn_measurement_device_type 'Enraf--Nonius TurboCAD-4'
_diffrn_measurement_method 'Non-profiled \w'
_diffrn_radiation_monochromator graphite
_diffrn_radiation_source 'fine-focus sealed tube'
_diffrn_radiation_type AgK\a
_diffrn_radiation_wavelength 0.56085
_diffrn_reflns_av_R_equivalents 0.0563
_diffrn_reflns_av_sigmaI/netI 0.0738
_diffrn_reflns_limit_h_max 11
_diffrn_reflns_limit_h_min -8
_diffrn_reflns_limit_k_max 13
_diffrn_reflns_limit_k_min 0
_diffrn_reflns_limit_l_max 28
_diffrn_reflns_limit_l_min 0
_diffrn_reflns_number 4249
_diffrn_reflns_theta_full 27.96
_diffrn_reflns_theta_max 27.96
_diffrn_reflns_theta_min 2.23
_diffrn_standards_decay_% 5
_diffrn_standards_interval_time 120
_diffrn_standards_number 2
_exptl_absorpt_coefficient_mu 0.063
_exptl_absorpt_correction_type none
_exptl_crystal_colour colorless
_exptl_crystal_density_diffrn 1.329
_exptl_crystal_density_method 'not measured'
_exptl_crystal_description block
_exptl_crystal_F_000 392
_exptl_crystal_size_max 0.50
_exptl_crystal_size_mid 0.45
_exptl_crystal_size_min 0.40
_refine_diff_density_max 0.196
_refine_diff_density_min -0.210
_refine_ls_extinction_coef 0.166(13)
_refine_ls_extinction_expression Fc^*^=kFc[1+0.001xFc^2^\l^3^/sin(2\q)]^-1/4^
_refine_ls_extinction_method 'SHELXL97 (Sheldrick, 2008)'
_refine_ls_goodness_of_fit_ref 0.920
_refine_ls_hydrogen_treatment constr
_refine_ls_matrix_type full
_refine_ls_number_parameters 86
_refine_ls_number_reflns 2365
_refine_ls_number_restraints 0
_refine_ls_restrained_S_all 0.920
_refine_ls_R_factor_all 0.1794
_refine_ls_R_factor_gt 0.0539
_refine_ls_shift/su_max 0.000
_refine_ls_shift/su_mean 0.000
_refine_ls_structure_factor_coef Fsqd
_refine_ls_weighting_details 'calc w=1/[\s^2^(Fo^2^)+(0.0632P)^2^] where P=(Fo^2^+2Fc^2^)/3'
_refine_ls_weighting_scheme calc
_refine_ls_wR_factor_gt 0.1181
_refine_ls_wR_factor_ref 0.1555
_reflns_number_gt 822
_reflns_number_total 2365
_reflns_threshold_expression I>2\s(I)
_cod_data_source_file hg2534.cif
_cod_data_source_block I
_cod_original_cell_volume 920.4(6)
_cod_database_code 2222714
_cod_database_fobs_code 2222714

loop_
_symmetry_equiv_pos_as_xyz
'x, y, z'
'-x+1/2, -y+1/2, z+1/2'
'x+1/2, -y, -z'
'-x, y+1/2, -z+1/2'
'-x, -y, -z'
'x-1/2, y-1/2, -z-1/2'
'-x-1/2, y, z'
'x, -y-1/2, z-1/2'

loop_
_atom_site_type_symbol
_atom_site_label
_atom_site_fract_x
_atom_site_fract_y
_atom_site_fract_z
_atom_site_U_iso_or_equiv
_atom_site_adp_type
_atom_site_calc_flag
_atom_site_refinement_flags
_atom_site_occupancy
_atom_site_disorder_assembly
_atom_site_disorder_group
H H1A 0.135(3) 0.372(3) 0.2106(10) 0.086(7) Uiso d . 1 . .
H H2A 0.2500 0.209(4) 0.2009(14) 0.068(8) Uiso d S 1 . .
C C6 0.2500 0.4899(2) 0.07043(11) 0.0405(5) Uani d S 1 . .
N N1 0.2500 0.3185(3) 0.18968(10) 0.0427(4) Uani d S 1 . .
C C1 0.2500 0.3315(2) 0.10432(10) 0.0349(4) Uani d S 1 . .
C C2 0.2500 0.1853(3) 0.06089(12) 0.0432(5) Uani d S 1 . .
H H2 0.2500 0.0817 0.0862 0.052 Uiso calc SR 1 . .
C C5 0.2500 0.4935(3) -0.01074(13) 0.0507(6) Uani d S 1 . .
H H5 0.2500 0.5971 -0.0361 0.061 Uiso calc SR 1 . .
C C3 0.2500 0.1907(3) -0.01996(12) 0.0452(5) Uani d S 1 . .
C C4 0.2500 0.3481(3) -0.05467(12) 0.0499(6) Uani d S 1 . .
H H4 0.2500 0.3559 -0.1088 0.060 Uiso calc SR 1 . .
C C7 0.2500 0.6490(3) 0.11749(13) 0.0550(6) Uani d S 1 . .
H H7A 0.3818 0.6722 0.1353 0.083 Uiso calc PR 0.50 . .
H H7B 0.1638 0.6361 0.1616 0.083 Uiso calc PR 0.50 . .
H H7C 0.2044 0.7406 0.0857 0.083 Uiso calc PR 0.50 . .
C C8 0.2500 0.0315(3) -0.06851(15) 0.0685(7) Uani d S 1 . .
H H8A 0.1164 0.0016 -0.0814 0.103 Uiso calc PR 0.50 . .
H H8B 0.3098 -0.0582 -0.0393 0.103 Uiso calc PR 0.50 . .
H H8C 0.3238 0.0501 -0.1156 0.103 Uiso calc PR 0.50 . .
N N2 0.2500 0.9146(2) 0.26822(9) 0.0425(4) Uani d S 1 . .
O O1 0.09203(15) 0.98204(16) 0.24632(7) 0.0604(4) Uani d . 1 . .
O O2 0.2500 0.7900(2) 0.30947(10) 0.0672(5) Uani d S 1 . .

loop_
_atom_site_aniso_label
_atom_site_aniso_U_11
_atom_site_aniso_U_22
_atom_site_aniso_U_33
_atom_site_aniso_U_12
_atom_site_aniso_U_13
_atom_site_aniso_U_23
C6 0.0373(10) 0.0419(11) 0.0424(10) 0.000 0.000 0.0018(9)
N1 0.0501(10) 0.0419(11) 0.0360(9) 0.000 0.000 0.0017(8)
C1 0.0330(9) 0.0399(10) 0.0318(9) 0.000 0.000 0.0012(8)
C2 0.0458(11) 0.0363(11) 0.0476(11) 0.000 0.000 0.0020(9)
C5 0.0620(15) 0.0427(11) 0.0474(12) 0.000 0.000 0.0089(10)
C3 0.0411(11) 0.0505(13) 0.0440(11) 0.000 0.000 -0.0092(10)
C4 0.0506(12) 0.0630(15) 0.0361(10) 0.000 0.000 0.0019(10)
C7 0.0642(14) 0.0425(12) 0.0584(13) 0.000 0.000 -0.0034(11)
C8 0.0796(19) 0.0673(16) 0.0586(14) 0.000 0.000 -0.0229(13)
N2 0.0476(10) 0.0425(10) 0.0374(9) 0.000 0.000 -0.0025(8)
O1 0.0435(6) 0.0667(9) 0.0708(7) 0.0079(5) 0.0007(6) 0.0138(6)
O2 0.0868(13) 0.0550(10) 0.0598(10) 0.000 0.000 0.0189(9)

loop_
_atom_type_symbol
_atom_type_description
_atom_type_scat_dispersion_real
_atom_type_scat_dispersion_imag
_atom_type_scat_source
C C 0.0015 0.0009 'International Tables Vol C Tables 4.2.6.8 and 6.1.1.4'
H H 0.0000 0.0000 'International Tables Vol C Tables 4.2.6.8 and 6.1.1.4'
N N 0.0030 0.0019 'International Tables Vol C Tables 4.2.6.8 and 6.1.1.4'
O O 0.0056 0.0036 'International Tables Vol C Tables 4.2.6.8 and 6.1.1.4'

loop_
_geom_angle_atom_site_label_1
_geom_angle_atom_site_label_2
_geom_angle_atom_site_label_3
_geom_angle_site_symmetry_1
_geom_angle_site_symmetry_3
_geom_angle
_geom_angle_publ_flag
C1 C6 C5 . . 115.98(18) ?
C1 C6 C7 . . 122.67(18) ?
C5 C6 C7 . . 121.35(19) ?
C1 N1 H1A . . 110.2(11) ?
C1 N1 H2A . . 106.6(16) ?
H1A N1 H2A . . 110.6(14) ?
C2 C1 C6 . . 122.56(17) ?
C2 C1 N1 . . 118.60(18) ?
C6 C1 N1 . . 118.84(17) ?
C1 C2 C3 . . 120.9(2) ?
C1 C2 H2 . . 119.6 ?
C3 C2 H2 . . 119.6 ?
C4 C5 C6 . . 121.9(2) ?
C4 C5 H5 . . 119.1 ?
C6 C5 H5 . . 119.1 ?
C4 C3 C2 . . 117.2(2) ?
C4 C3 C8 . . 121.2(2) ?
C2 C3 C8 . . 121.6(2) ?
C5 C4 C3 . . 121.46(19) ?
C5 C4 H4 . . 119.3 ?
C3 C4 H4 . . 119.3 ?
C6 C7 H7A . . 109.5 ?
C6 C7 H7B . . 109.5 ?
H7A C7 H7B . . 109.5 ?
C6 C7 H7C . . 109.5 ?
H7A C7 H7C . . 109.5 ?
H7B C7 H7C . . 109.5 ?
C3 C8 H8A . . 109.5 ?
C3 C8 H8B . . 109.5 ?
H8A C8 H8B . . 109.5 ?
C3 C8 H8C . . 109.5 ?
H8A C8 H8C . . 109.5 ?
H8B C8 H8C . . 109.5 ?
O2 N2 O1 . . 121.48(9) ?
O2 N2 O1 . 7_655 121.48(9) ?
O1 N2 O1 . 7_655 117.04(17) ?

loop_
_geom_bond_atom_site_label_1
_geom_bond_atom_site_label_2
_geom_bond_site_symmetry_2
_geom_bond_distance
_geom_bond_publ_flag
C6 C1 . 1.385(3) ?
C6 C5 . 1.391(3) ?
C6 C7 . 1.499(3) ?
N1 C1 . 1.467(2) ?
N1 H1A . 0.95(2) ?
N1 H2A . 0.89(3) ?
C1 C2 . 1.379(3) ?
C2 C3 . 1.386(3) ?
C2 H2 . 0.9300 ?
C5 C4 . 1.379(3) ?
C5 H5 . 0.9300 ?
C3 C4 . 1.384(3) ?
C3 C8 . 1.514(3) ?
C4 H4 . 0.9300 ?
C7 H7A . 0.9600 ?
C7 H7B . 0.9600 ?
C7 H7C . 0.9600 ?
C8 H8A . 0.9600 ?
C8 H8B . 0.9600 ?
C8 H8C . 0.9600 ?
N2 O2 . 1.216(2) ?
N2 O1 . 1.2525(14) ?
N2 O1 7_655 1.2525(14) ?

loop_
_geom_hbond_atom_site_label_D
_geom_hbond_atom_site_label_H
_geom_hbond_atom_site_label_A
_geom_hbond_site_symmetry_A
_geom_hbond_distance_DH
_geom_hbond_distance_HA
_geom_hbond_distance_DA
_geom_hbond_angle_DHA
_geom_hbond_publ_flag
N1 H1A O1 4_545 0.95(2) 1.92(3) 2.870(2) 179(3) yes
N1 H2A O1 7_645 0.89(3) 2.24(3) 3.037(3) 149.7(8) yes

loop_
_geom_torsion_atom_site_label_1
_geom_torsion_atom_site_label_2
_geom_torsion_atom_site_label_3
_geom_torsion_atom_site_label_4
_geom_torsion_site_symmetry_1
_geom_torsion_site_symmetry_2
_geom_torsion_site_symmetry_3
_geom_torsion_site_symmetry_4
_geom_torsion
_geom_torsion_publ_flag
C5 C6 C1 C2 . . . . 0.0 ?
C7 C6 C1 C2 . . . . 180.0 ?
C5 C6 C1 N1 . . . . 180.0 ?
C7 C6 C1 N1 . . . . 0.0 ?
C6 C1 C2 C3 . . . . 0.0 ?
N1 C1 C2 C3 . . . . 180.0 ?
C1 C6 C5 C4 . . . . 0.0 ?
C7 C6 C5 C4 . . . . 180.0 ?
C1 C2 C3 C4 . . . . 0.0 ?
C1 C2 C3 C8 . . . . 180.0 ?
C6 C5 C4 C3 . . . . 0.0 ?
C2 C3 C4 C5 . . . . 0.0 ?
C8 C3 C4 C5 . . . . 180.0 ?
